data_7122252
loop_
_publ_author_name
'Buffet, Jean-Charles'
'Turner, Zo\"e R'
'O'Hare, Dermot'

_publ_section_title
;
 Popcorn-shaped polyethylene synthesised using highly active supported
 permethylindenyl metallocene catalyst systems.
;
_journal_issue 78
_journal_name_full 'Chemical communications (Cambridge, England)'
_journal_page_first 10970
_journal_page_last 10973
_journal_paper_doi 10.1039/c8cc05350b
_journal_volume 54
_journal_year 2018
_chemical_formula_moiety 'C40 H52 Cl2 Si Zr'
_chemical_formula_sum 'C40 H52 Cl2 Si Zr'
_chemical_formula_weight 723.02
_space_group_crystal_system triclinic
_space_group_IT_number 2
_space_group_name_Hall '-P 1'
_space_group_name_H-M_alt 'P -1'
_symmetry_space_group_name_Hall '-P 1'
_symmetry_space_group_name_H-M 'P -1'
_atom_sites_solution_hydrogens geom
_audit_creation_method SHELXL-2014
_audit_update_record
;
2018-06-13 deposited with the CCDC.
2018-08-24 downloaded from the CCDC.
;
_cell_angle_alpha 68.923(5)
_cell_angle_beta 84.784(4)
_cell_angle_gamma 65.752(5)
_cell_formula_units_Z 4
_cell_length_a 15.4588(8)
_cell_length_b 16.8913(10)
_cell_length_c 19.2243(9)
_cell_measurement_reflns_used 10183
_cell_measurement_temperature 150(2)
_cell_measurement_theta_max 72.1276
_cell_measurement_theta_min 3.0692
_cell_volume 4261.2(5)
_computing_cell_refinement
;
CrysAlisPro, Agilent Technologies,
Version 1.171.35.21 (release 20-01-2012 CrysAlis171 .NET)
(compiled Jan 23 2012,18:06:46)
;
_computing_data_collection
;
CrysAlisPro, Agilent Technologies,
Version 1.171.35.21 (release 20-01-2012 CrysAlis171 .NET)
(compiled Jan 23 2012,18:06:46)
;
_computing_data_reduction
;
CrysAlisPro, Agilent Technologies,
Version 1.171.35.21 (release 20-01-2012 CrysAlis171 .NET)
(compiled Jan 23 2012,18:06:46)
;
_computing_molecular_graphics
;
ORTEP3 for Windows. Farrugia, L. J. J. Appl. Cryst. 1997, 30, 565.
;
_computing_structure_refinement 'SHELXL-2014 (Sheldrick, 2014)'
_computing_structure_solution
;
SUPERFLIP. Palatinus, L.; Chapuis, G. 
J. Appl. Cryst. 2007, 40, 786-790.
;
_diffrn_ambient_environment N~2~
_diffrn_ambient_temperature 149.9(4)
_diffrn_detector 'CCD plate'
_diffrn_detector_area_resol_mean 10.4102
_diffrn_detector_type Atlas
_diffrn_measured_fraction_theta_full 0.999
_diffrn_measured_fraction_theta_max 0.969
_diffrn_measurement_device 'four-circle diffractometer'
_diffrn_measurement_device_type 'SuperNova, Dual, Cu at zero, Atlas'
_diffrn_radiation_monochromator mirror
_diffrn_radiation_probe x-ray
_diffrn_radiation_type 'Cu K\a'
_diffrn_radiation_wavelength 1.54184
_diffrn_reflns_av_R_equivalents 0.0575
_diffrn_reflns_av_unetI/netI 0.0737
_diffrn_reflns_Laue_measured_fraction_full 0.999
_diffrn_reflns_Laue_measured_fraction_max 0.969
_diffrn_reflns_limit_h_max 19
_diffrn_reflns_limit_h_min -14
_diffrn_reflns_limit_k_max 21
_diffrn_reflns_limit_k_min -20
_diffrn_reflns_limit_l_max 23
_diffrn_reflns_limit_l_min -24
_diffrn_reflns_number 36995
_diffrn_reflns_point_group_measured_fraction_full 0.999
_diffrn_reflns_point_group_measured_fraction_max 0.969
_diffrn_reflns_theta_full 67.684
_diffrn_reflns_theta_max 76.565
_diffrn_reflns_theta_min 3.069
_diffrn_source 'micro-focus sealed X-ray tube'
_diffrn_source_type 'SuperNova (Cu) X-ray Source'
_exptl_absorpt_coefficient_mu 3.697
_exptl_absorpt_correction_T_max 1.00000
_exptl_absorpt_correction_T_min 0.70399
_exptl_absorpt_correction_type multi-scan
_exptl_absorpt_process_details
;
CrysAlisPro 1.171.38.41 (Rigaku Oxford Diffraction, 2015)
Empirical absorption correction using spherical harmonics,
 implemented in SCALE3 ABSPACK scaling algorithm.
;
_exptl_crystal_colour orange
_exptl_crystal_density_diffrn 1.127
_exptl_crystal_description shard
_exptl_crystal_F_000 1520
_exptl_crystal_size_max 0.207
_exptl_crystal_size_mid 0.144
_exptl_crystal_size_min 0.021
_platon_squeeze_details
;
PLATON-SQUEEZE was utilised during the refinement of this structure
to account for highly disordered pentane molecules which could not be 
modelled in a satisfactory manner. The electron count implies that
there are 4 pentane molecules per unit cell.
;
_refine_diff_density_max 0.901
_refine_diff_density_min -0.916
_refine_diff_density_rms 0.078
_refine_ls_extinction_method none
_refine_ls_goodness_of_fit_ref 1.059
_refine_ls_hydrogen_treatment constr
_refine_ls_matrix_type full
_refine_ls_number_parameters 821
_refine_ls_number_reflns 17380
_refine_ls_number_restraints 0
_refine_ls_restrained_S_all 1.059
_refine_ls_R_factor_all 0.0733
_refine_ls_R_factor_gt 0.0499
_refine_ls_shift/su_max 0.001
_refine_ls_shift/su_mean 0.000
_refine_ls_structure_factor_coef Fsqd
_refine_ls_weighting_details 'w=1/[\s^2^(Fo^2^)+(0.0611P)^2^+0.8744P] where P=(Fo^2^+2Fc^2^)/3'
_refine_ls_weighting_scheme calc
_refine_ls_wR_factor_gt 0.1308
_refine_ls_wR_factor_ref 0.1417
_reflns_Friedel_coverage 0.000
_reflns_number_gt 12177
_reflns_number_total 17380
_reflns_threshold_expression 'I > 2\s(I)'
_cod_data_source_file c8cc05350b2.cif
_cod_data_source_block 026ZRT15
_cod_depositor_comments 'Adding full bibliography for 7122247--7122252.cif.'
_cod_original_cell_volume 4261.2(4)
_cod_database_code 7122252
_shelx_space_group_comment
;
The symmetry employed for this shelxl refinement is uniquely defined
by the following loop, which should always be used as a source of
symmetry information in preference to the above space-group names.
They are only intended as comments.
;
_shelx_estimated_absorpt_t_min 0.515
_shelx_estimated_absorpt_t_max 0.926
_platon_squeeze_void_probe_radius 1.20
_shelxl_version_number 2014-3

loop_
_space_group_symop_operation_xyz
'x, y, z'
'-x, -y, -z'

loop_
_atom_site_label
_atom_site_type_symbol
_atom_site_fract_x
_atom_site_fract_y
_atom_site_fract_z
_atom_site_U_iso_or_equiv
_atom_site_adp_type
_atom_site_occupancy
_atom_site_site_symmetry_order
_atom_site_calc_flag
_atom_site_refinement_flags_posn
_atom_site_refinement_flags_adp
C1 C 0.7612(4) 0.5775(3) 0.1401(2) 0.0489(10) Uani 1 1 d . .
C2 C 0.6873(4) 0.5876(3) 0.0927(3) 0.0518(11) Uani 1 1 d . .
C3 C 0.7099(4) 0.6140(3) 0.0173(3) 0.0538(12) Uani 1 1 d . .
C4 C 0.8562(5) 0.6405(4) -0.0480(3) 0.0661(15) Uani 1 1 d . .
C5 C 0.9431(5) 0.6323(4) -0.0319(4) 0.0704(16) Uani 1 1 d . .
C6 C 0.9822(4) 0.5971(4) 0.0442(4) 0.0692(15) Uani 1 1 d . .
C7 C 0.9313(4) 0.5748(4) 0.1043(3) 0.0583(12) Uani 1 1 d . .
C8 C 0.8333(4) 0.5926(3) 0.0899(3) 0.0518(11) Uani 1 1 d . .
C9 C 0.7994(4) 0.6186(3) 0.0141(3) 0.0566(12) Uani 1 1 d . .
C10 C 0.5985(4) 0.5684(4) 0.1186(3) 0.0596(13) Uani 1 1 d . .
H10A H 0.5495 0.6226 0.1275 0.089 Uiso 1 1 calc R U
H10B H 0.6151 0.5142 0.1649 0.089 Uiso 1 1 calc R U
H10C H 0.5743 0.5563 0.0798 0.089 Uiso 1 1 calc R U
C11 C 0.6497(5) 0.6215(4) -0.0446(3) 0.0700(16) Uani 1 1 d . .
H11A H 0.6392 0.6791 -0.0869 0.105 Uiso 1 1 calc R U
H11B H 0.5884 0.6219 -0.0261 0.105 Uiso 1 1 calc R U
H11C H 0.6826 0.5682 -0.0607 0.105 Uiso 1 1 calc R U
C12 C 0.8104(5) 0.6781(5) -0.1262(3) 0.083(2) Uani 1 1 d . .
H12A H 0.8552 0.6920 -0.1630 0.125 Uiso 1 1 calc R U
H12B H 0.7530 0.7350 -0.1326 0.125 Uiso 1 1 calc R U
H12C H 0.7933 0.6317 -0.1335 0.125 Uiso 1 1 calc R U
C13 C 1.0075(6) 0.6579(6) -0.0943(5) 0.095(2) Uani 1 1 d . .
H13A H 1.0583 0.6010 -0.0977 0.142 Uiso 1 1 calc R U
H13B H 1.0356 0.6946 -0.0828 0.142 Uiso 1 1 calc R U
H13C H 0.9696 0.6943 -0.1421 0.142 Uiso 1 1 calc R U
C14 C 1.0843(5) 0.5825(5) 0.0558(5) 0.089(2) Uani 1 1 d . .
H14A H 1.1027 0.5558 0.1094 0.134 Uiso 1 1 calc R U
H14B H 1.0897 0.6422 0.0340 0.134 Uiso 1 1 calc R U
H14C H 1.1262 0.5400 0.0314 0.134 Uiso 1 1 calc R U
C15 C 0.9778(4) 0.5180(4) 0.1823(4) 0.0742(17) Uani 1 1 d . .
H15A H 1.0418 0.4729 0.1798 0.111 Uiso 1 1 calc R U
H15B H 0.9397 0.4851 0.2120 0.111 Uiso 1 1 calc R U
H15C H 0.9821 0.5592 0.2058 0.111 Uiso 1 1 calc R U
C16 C 0.6779(3) 0.7260(3) 0.1920(2) 0.0376(8) Uani 1 1 d . .
C17 C 0.5790(3) 0.7834(3) 0.16815(19) 0.0352(8) Uani 1 1 d . .
C18 C 0.4956(3) 0.7652(3) 0.1810(2) 0.0408(9) Uani 1 1 d . .
H18 H 0.5009 0.7047 0.2114 0.049 Uiso 1 1 calc R U
C19 C 0.4087(3) 0.8325(3) 0.1509(2) 0.0417(9) Uani 1 1 d . .
C20 C 0.4005(3) 0.9238(3) 0.1062(2) 0.0406(9) Uani 1 1 d . .
H20 H 0.3399 0.9703 0.0844 0.049 Uiso 1 1 calc R U
C21 C 0.4775(3) 0.9461(3) 0.0940(2) 0.0342(7) Uani 1 1 d . .
H21 H 0.4702 1.0078 0.0654 0.041 Uiso 1 1 calc R U
C22 C 0.5679(3) 0.8764(3) 0.12443(19) 0.0345(8) Uani 1 1 d . .
C23 C 0.6585(3) 0.8792(3) 0.1220(2) 0.0349(8) Uani 1 1 d . .
C24 C 0.6873(3) 0.9538(3) 0.0891(2) 0.0346(8) Uani 1 1 d . .
H24 H 0.6419 1.0146 0.0627 0.042 Uiso 1 1 calc R U
C25 C 0.7807(3) 0.9370(3) 0.0960(2) 0.0431(9) Uani 1 1 d . .
H25 H 0.7998 0.9871 0.0748 0.052 Uiso 1 1 calc R U
C26 C 0.8507(3) 0.8463(3) 0.1341(2) 0.0431(9) Uani 1 1 d . .
C27 C 0.8237(3) 0.7730(3) 0.1671(2) 0.0411(9) Uani 1 1 d . .
H27 H 0.8702 0.7124 0.1924 0.049 Uiso 1 1 calc R U
C28 C 0.7264(3) 0.7886(3) 0.1632(2) 0.0354(8) Uani 1 1 d . .
C29 C 0.3169(4) 0.8154(4) 0.1616(3) 0.0577(12) Uani 1 1 d . .
C30 C 0.3347(4) 0.7184(4) 0.2162(4) 0.0695(16) Uani 1 1 d . .
H30A H 0.2747 0.7106 0.2232 0.104 Uiso 1 1 calc R U
H30B H 0.3607 0.7097 0.2643 0.104 Uiso 1 1 calc R U
H30C H 0.3801 0.6723 0.1964 0.104 Uiso 1 1 calc R U
C31 C 0.2810(6) 0.8263(7) 0.0865(4) 0.122(4) Uani 1 1 d . .
H31A H 0.3304 0.7828 0.0666 0.183 Uiso 1 1 calc R U
H31B H 0.2653 0.8901 0.0519 0.183 Uiso 1 1 calc R U
H31C H 0.2240 0.8133 0.0926 0.183 Uiso 1 1 calc R U
C32 C 0.2433(5) 0.8853(5) 0.1931(5) 0.093(2) Uani 1 1 d . .
H32A H 0.2277 0.9484 0.1573 0.139 Uiso 1 1 calc R U
H32B H 0.2693 0.8788 0.2404 0.139 Uiso 1 1 calc R U
H32C H 0.1856 0.8733 0.2017 0.139 Uiso 1 1 calc R U
C33 C 0.9546(3) 0.8349(4) 0.1362(3) 0.0554(12) Uani 1 1 d . .
C34 C 0.9857(4) 0.8561(5) 0.0557(4) 0.085(2) Uani 1 1 d . .
H34A H 0.9797 0.8132 0.0350 0.128 Uiso 1 1 calc R U
H34B H 1.0521 0.8485 0.0556 0.128 Uiso 1 1 calc R U
H34C H 0.9452 0.9201 0.0251 0.128 Uiso 1 1 calc R U
C35 C 1.0219(4) 0.7358(4) 0.1831(3) 0.0642(14) Uani 1 1 d . .
H35A H 1.0013 0.7196 0.2341 0.096 Uiso 1 1 calc R U
H35B H 1.0867 0.7321 0.1842 0.096 Uiso 1 1 calc R U
H35C H 1.0206 0.6924 0.1608 0.096 Uiso 1 1 calc R U
C36 C 0.9615(4) 0.9022(4) 0.1698(4) 0.082(2) Uani 1 1 d . .
H36A H 0.9225 0.9662 0.1383 0.123 Uiso 1 1 calc R U
H36B H 1.0279 0.8938 0.1724 0.123 Uiso 1 1 calc R U
H36C H 0.9385 0.8895 0.2202 0.123 Uiso 1 1 calc R U
C37 C 0.8328(4) 0.5593(3) 0.3032(3) 0.0583(13) Uani 1 1 d . .
H37A H 0.8813 0.5812 0.2784 0.087 Uiso 1 1 calc R U
H37B H 0.8614 0.4914 0.3258 0.087 Uiso 1 1 calc R U
H37C H 0.8073 0.5858 0.3422 0.087 Uiso 1 1 calc R U
C38 C 0.6539(4) 0.5418(3) 0.2903(3) 0.0562(12) Uani 1 1 d . .
H38A H 0.5950 0.5649 0.2592 0.067 Uiso 1 1 calc R U
H38B H 0.6858 0.4737 0.3028 0.067 Uiso 1 1 calc R U
C39 C 0.6271(6) 0.5617(5) 0.3626(4) 0.087(2) Uani 1 1 d . .
H39A H 0.6047 0.6292 0.3512 0.105 Uiso 1 1 calc R U
H39B H 0.6845 0.5297 0.3973 0.105 Uiso 1 1 calc R U
C40 C 0.5495(6) 0.5303(6) 0.4016(4) 0.096(2) Uani 1 1 d . .
H40A H 0.4903 0.5663 0.3697 0.143 Uiso 1 1 calc R U
H40B H 0.5391 0.5405 0.4493 0.143 Uiso 1 1 calc R U
H40C H 0.5696 0.4642 0.4107 0.143 Uiso 1 1 calc R U
Zr1 Zr 0.68342(2) 0.74582(2) 0.06235(2) 0.03666(9) Uani 1 1 d . .
Si1 Si 0.73508(10) 0.59653(8) 0.23346(6) 0.0456(3) Uani 1 1 d . .
Cl1 Cl 0.53526(8) 0.80972(7) -0.01133(5) 0.0450(2) Uani 1 1 d . .
Cl2 Cl 0.76052(8) 0.83450(7) -0.02652(6) 0.0467(2) Uani 1 1 d . .
C1A C 0.7119(3) 0.8947(2) 0.4984(2) 0.0365(8) Uani 1 1 d . .
C2A C 0.7477(3) 0.9080(3) 0.4243(2) 0.0399(9) Uani 1 1 d . .
C3A C 0.6998(3) 0.8855(3) 0.3805(2) 0.0436(9) Uani 1 1 d . .
C4A C 0.5600(3) 0.8329(3) 0.4073(3) 0.0503(11) Uani 1 1 d . .
C5A C 0.4965(3) 0.8170(3) 0.4600(3) 0.0544(12) Uani 1 1 d . .
C6A C 0.4930(3) 0.8380(3) 0.5269(3) 0.0484(10) Uani 1 1 d . .
C7A C 0.5574(3) 0.8647(2) 0.5445(2) 0.0384(8) Uani 1 1 d . .
C8A C 0.6334(3) 0.8686(2) 0.4955(2) 0.0353(8) Uani 1 1 d . .
C9A C 0.6290(3) 0.8608(3) 0.4243(2) 0.0394(8) Uani 1 1 d . .
C10A C 0.8224(4) 0.9458(3) 0.3943(3) 0.0532(11) Uani 1 1 d . .
H10D H 0.8155 0.9709 0.3395 0.080 Uiso 1 1 calc R U
H10E H 0.8858 0.8958 0.4109 0.080 Uiso 1 1 calc R U
H10F H 0.8141 0.9953 0.4128 0.080 Uiso 1 1 calc R U
C11A C 0.7151(4) 0.8993(3) 0.2993(2) 0.0611(14) Uani 1 1 d . .
H11D H 0.6612 0.9538 0.2685 0.092 Uiso 1 1 calc R U
H11E H 0.7204 0.8442 0.2900 0.092 Uiso 1 1 calc R U
H11F H 0.7738 0.9089 0.2866 0.092 Uiso 1 1 calc R U
C12A C 0.5622(4) 0.8191(4) 0.3335(3) 0.0716(16) Uani 1 1 d . .
H12D H 0.6237 0.7705 0.3308 0.107 Uiso 1 1 calc R U
H12E H 0.5532 0.8773 0.2924 0.107 Uiso 1 1 calc R U
H12F H 0.5111 0.8005 0.3296 0.107 Uiso 1 1 calc R U
C13A C 0.4271(5) 0.7799(4) 0.4484(4) 0.0783(18) Uani 1 1 d . .
H13D H 0.3631 0.8300 0.4362 0.117 Uiso 1 1 calc R U
H13E H 0.4271 0.7296 0.4943 0.117 Uiso 1 1 calc R U
H13F H 0.4460 0.7562 0.4073 0.117 Uiso 1 1 calc R U
C14A C 0.4112(4) 0.8336(4) 0.5757(3) 0.0617(13) Uani 1 1 d . .
H14D H 0.4169 0.8487 0.6192 0.093 Uiso 1 1 calc R U
H14E H 0.4129 0.7709 0.5924 0.093 Uiso 1 1 calc R U
H14F H 0.3509 0.8784 0.5469 0.093 Uiso 1 1 calc R U
C15A C 0.5420(3) 0.9051(3) 0.6053(2) 0.0452(9) Uani 1 1 d . .
H15D H 0.4745 0.9450 0.6042 0.068 Uiso 1 1 calc R U
H15E H 0.5798 0.9418 0.5972 0.068 Uiso 1 1 calc R U
H15F H 0.5618 0.8547 0.6540 0.068 Uiso 1 1 calc R U
C16A C 0.8629(3) 0.7428(2) 0.5930(2) 0.0340(8) Uani 1 1 d . .
C17A C 0.9500(3) 0.7042(3) 0.5568(2) 0.0359(8) Uani 1 1 d . .
C18A C 1.0124(3) 0.7446(3) 0.5152(2) 0.0408(9) Uani 1 1 d . .
H18A H 1.0005 0.8066 0.5091 0.049 Uiso 1 1 calc R U
C19A C 1.0893(3) 0.6951(3) 0.4840(2) 0.0415(9) Uani 1 1 d . .
C20A C 1.1059(3) 0.6017(3) 0.4943(2) 0.0410(9) Uani 1 1 d . .
H20A H 1.1584 0.5674 0.4722 0.049 Uiso 1 1 calc R U
C21A C 1.0494(3) 0.5605(3) 0.5343(2) 0.0352(8) Uani 1 1 d . .
H21A H 1.0632 0.4980 0.5407 0.042 Uiso 1 1 calc R U
C22A C 0.9698(3) 0.6106(2) 0.56656(19) 0.0333(7) Uani 1 1 d . .
C23A C 0.8992(3) 0.5863(2) 0.6115(2) 0.0326(7) Uani 1 1 d . .
C24A C 0.8889(3) 0.5013(3) 0.6406(2) 0.0373(8) Uani 1 1 d . .
H24A H 0.9339 0.4475 0.6322 0.045 Uiso 1 1 calc R U
C25A C 0.8121(3) 0.4986(3) 0.6813(2) 0.0406(9) Uani 1 1 d . .
H25A H 0.8052 0.4414 0.7012 0.049 Uiso 1 1 calc R U
C26A C 0.7426(3) 0.5766(3) 0.6951(2) 0.0407(9) Uani 1 1 d . .
C27A C 0.7545(3) 0.6597(3) 0.6686(2) 0.0363(8) Uani 1 1 d . .
H27A H 0.7088 0.7128 0.6776 0.044 Uiso 1 1 calc R U
C28A C 0.8348(3) 0.6653(2) 0.6280(2) 0.0337(7) Uani 1 1 d . .
C29A C 1.1535(4) 0.7376(4) 0.4348(3) 0.0538(11) Uani 1 1 d . .
C30A C 1.1372(5) 0.8305(5) 0.4371(5) 0.086(2) Uani 1 1 d . .
H30D H 1.0710 0.8738 0.4205 0.129 Uiso 1 1 calc R U
H30E H 1.1797 0.8546 0.4039 0.129 Uiso 1 1 calc R U
H30F H 1.1503 0.8239 0.4883 0.129 Uiso 1 1 calc R U
C31A C 1.1307(6) 0.7497(6) 0.3538(4) 0.095(2) Uani 1 1 d . .
H31D H 1.0645 0.7935 0.3381 0.143 Uiso 1 1 calc R U
H31E H 1.1403 0.6895 0.3517 0.143 Uiso 1 1 calc R U
H31F H 1.1730 0.7738 0.3202 0.143 Uiso 1 1 calc R U
C32A C 1.2576(4) 0.6725(5) 0.4556(5) 0.092(2) Uani 1 1 d . .
H32D H 1.2969 0.6970 0.4187 0.138 Uiso 1 1 calc R U
H32E H 1.2677 0.6109 0.4564 0.138 Uiso 1 1 calc R U
H32F H 1.2753 0.6675 0.5052 0.138 Uiso 1 1 calc R U
C33A C 0.6550(3) 0.5680(3) 0.7364(3) 0.0462(10) Uani 1 1 d . .
C34A C 0.5995(4) 0.5472(4) 0.6889(3) 0.0619(13) Uani 1 1 d . .
H34D H 0.5442 0.5399 0.7149 0.093 Uiso 1 1 calc R U
H34E H 0.6404 0.4897 0.6804 0.093 Uiso 1 1 calc R U
H34F H 0.5781 0.5986 0.6408 0.093 Uiso 1 1 calc R U
C35A C 0.5897(4) 0.6563(3) 0.7506(3) 0.0569(12) Uani 1 1 d . .
H35D H 0.5647 0.7075 0.7028 0.085 Uiso 1 1 calc R U
H35E H 0.6256 0.6719 0.7793 0.085 Uiso 1 1 calc R U
H35F H 0.5367 0.6464 0.7789 0.085 Uiso 1 1 calc R U
C36A C 0.6873(4) 0.4880(4) 0.8126(3) 0.0585(12) Uani 1 1 d . .
H36D H 0.7246 0.5007 0.8426 0.088 Uiso 1 1 calc R U
H36E H 0.7264 0.4297 0.8048 0.088 Uiso 1 1 calc R U
H36F H 0.6314 0.4830 0.8389 0.088 Uiso 1 1 calc R U
C37A C 0.8613(4) 0.9400(3) 0.5615(3) 0.0578(12) Uani 1 1 d . .
H37D H 0.9045 0.9189 0.6048 0.087 Uiso 1 1 calc R U
H37E H 0.8177 1.0051 0.5508 0.087 Uiso 1 1 calc R U
H37F H 0.8983 0.9341 0.5180 0.087 Uiso 1 1 calc R U
C38A C 0.7427(4) 0.8712(3) 0.6749(2) 0.0469(10) Uani 1 1 d . .
H38C H 0.6961 0.8426 0.6863 0.056 Uiso 1 1 calc R U
H38D H 0.7959 0.8320 0.7136 0.056 Uiso 1 1 calc R U
C39A C 0.6947(4) 0.9668(3) 0.6823(3) 0.0546(11) Uani 1 1 d . .
H39C H 0.7414 0.9948 0.6747 0.066 Uiso 1 1 calc R U
H39D H 0.6422 1.0078 0.6431 0.066 Uiso 1 1 calc R U
C40A C 0.6554(5) 0.9599(4) 0.7589(3) 0.0767(18) Uani 1 1 d . .
H40D H 0.6049 0.9375 0.7646 0.115 Uiso 1 1 calc R U
H40E H 0.6295 1.0213 0.7634 0.115 Uiso 1 1 calc R U
H40F H 0.7065 0.9164 0.7978 0.115 Uiso 1 1 calc R U
Zr1A Zr 0.79526(2) 0.73783(2) 0.48851(2) 0.03125(8) Uani 1 1 d . .
Si1A Si 0.79060(8) 0.86629(7) 0.58218(6) 0.0366(2) Uani 1 1 d . .
Cl1A Cl 0.89255(7) 0.71103(6) 0.38602(5) 0.0398(2) Uani 1 1 d . .
Cl2A Cl 0.72161(7) 0.63384(6) 0.49734(5) 0.0408(2) Uani 1 1 d . .

loop_
_atom_site_aniso_label
_atom_site_aniso_U_11
_atom_site_aniso_U_22
_atom_site_aniso_U_33
_atom_site_aniso_U_23
_atom_site_aniso_U_13
_atom_site_aniso_U_12
C1 0.056(3) 0.036(2) 0.043(2) -0.0099(17) -0.0117(19) -0.0081(19)
C2 0.060(3) 0.041(2) 0.046(2) -0.0162(18) -0.013(2) -0.010(2)
C3 0.068(3) 0.035(2) 0.048(2) -0.0162(18) -0.015(2) -0.005(2)
C4 0.069(4) 0.048(3) 0.058(3) -0.021(2) 0.003(3) 0.000(2)
C5 0.074(4) 0.050(3) 0.079(4) -0.028(3) 0.022(3) -0.016(3)
C6 0.059(3) 0.050(3) 0.090(4) -0.029(3) 0.003(3) -0.010(2)
C7 0.047(3) 0.050(3) 0.065(3) -0.024(2) 0.001(2) -0.003(2)
C8 0.053(3) 0.034(2) 0.056(3) -0.0200(19) -0.010(2) -0.0006(19)
C9 0.067(3) 0.040(2) 0.044(2) -0.0125(18) -0.004(2) -0.004(2)
C10 0.069(3) 0.065(3) 0.054(3) -0.018(2) -0.005(2) -0.038(3)
C11 0.096(5) 0.056(3) 0.049(3) -0.026(2) -0.014(3) -0.013(3)
C12 0.095(5) 0.080(4) 0.051(3) -0.024(3) 0.013(3) -0.013(4)
C13 0.096(6) 0.097(5) 0.103(6) -0.049(4) 0.042(5) -0.045(5)
C14 0.060(4) 0.080(4) 0.129(6) -0.055(4) 0.024(4) -0.018(3)
C15 0.053(3) 0.064(3) 0.084(4) -0.031(3) -0.018(3) 0.005(3)
C16 0.046(2) 0.0385(19) 0.0277(16) -0.0097(14) -0.0042(15) -0.0171(17)
C17 0.041(2) 0.0371(19) 0.0254(16) -0.0088(14) -0.0039(14) -0.0142(16)
C18 0.051(2) 0.043(2) 0.0334(18) -0.0083(15) 0.0044(17) -0.0292(19)
C19 0.048(2) 0.047(2) 0.0337(18) -0.0082(16) 0.0035(16) -0.028(2)
C20 0.039(2) 0.046(2) 0.0343(18) -0.0107(16) 0.0014(15) -0.0176(18)
C21 0.038(2) 0.0329(18) 0.0318(17) -0.0105(14) 0.0045(14) -0.0160(16)
C22 0.042(2) 0.0386(19) 0.0263(16) -0.0117(14) 0.0024(14) -0.0197(17)
C23 0.039(2) 0.0315(18) 0.0306(17) -0.0132(14) -0.0020(14) -0.0084(15)
C24 0.037(2) 0.0327(18) 0.0333(17) -0.0101(14) -0.0004(14) -0.0138(16)
C25 0.039(2) 0.045(2) 0.046(2) -0.0130(17) 0.0012(17) -0.0200(18)
C26 0.034(2) 0.048(2) 0.044(2) -0.0148(17) -0.0012(16) -0.0150(18)
C27 0.036(2) 0.041(2) 0.040(2) -0.0130(16) -0.0051(16) -0.0087(17)
C28 0.039(2) 0.0336(18) 0.0291(17) -0.0083(14) -0.0070(14) -0.0109(16)
C29 0.059(3) 0.067(3) 0.053(3) -0.009(2) 0.004(2) -0.041(3)
C30 0.060(3) 0.062(3) 0.096(4) -0.024(3) 0.020(3) -0.041(3)
C31 0.121(7) 0.207(10) 0.078(4) -0.012(5) -0.010(4) -0.134(8)
C32 0.050(3) 0.071(4) 0.140(7) -0.020(4) 0.033(4) -0.030(3)
C33 0.036(2) 0.064(3) 0.063(3) -0.014(2) -0.001(2) -0.024(2)
C34 0.041(3) 0.103(5) 0.078(4) -0.003(3) 0.008(3) -0.022(3)
C35 0.033(2) 0.070(3) 0.078(4) -0.018(3) -0.005(2) -0.015(2)
C36 0.048(3) 0.074(4) 0.129(6) -0.032(4) -0.021(3) -0.028(3)
C37 0.068(3) 0.049(3) 0.046(2) -0.0053(19) -0.022(2) -0.017(2)
C38 0.079(4) 0.045(2) 0.042(2) -0.0006(18) -0.009(2) -0.033(2)
C39 0.130(7) 0.091(5) 0.060(3) -0.024(3) 0.016(4) -0.069(5)
C40 0.113(6) 0.116(6) 0.063(4) -0.019(4) 0.016(4) -0.064(5)
Zr1 0.03958(18) 0.03269(16) 0.03076(15) -0.00913(12) -0.00554(12) -0.00836(13)
Si1 0.0555(7) 0.0364(6) 0.0369(5) -0.0036(4) -0.0132(5) -0.0159(5)
Cl1 0.0462(5) 0.0428(5) 0.0408(5) -0.0154(4) -0.0102(4) -0.0101(4)
Cl2 0.0504(6) 0.0437(5) 0.0398(5) -0.0140(4) 0.0064(4) -0.0145(4)
C1A 0.039(2) 0.0267(17) 0.0379(18) -0.0092(14) -0.0024(15) -0.0090(15)
C2A 0.043(2) 0.0255(17) 0.0362(19) -0.0035(14) 0.0023(16) -0.0061(16)
C3A 0.045(2) 0.0316(19) 0.037(2) -0.0086(15) -0.0035(17) -0.0018(17)
C4A 0.039(2) 0.040(2) 0.058(3) -0.0209(19) -0.018(2) 0.0040(18)
C5A 0.039(2) 0.037(2) 0.079(3) -0.023(2) -0.017(2) -0.0023(18)
C6A 0.034(2) 0.035(2) 0.064(3) -0.0095(18) -0.0033(19) -0.0081(17)
C7A 0.035(2) 0.0236(17) 0.044(2) -0.0050(14) -0.0027(16) -0.0047(15)
C8A 0.036(2) 0.0273(17) 0.0363(18) -0.0076(14) -0.0042(15) -0.0083(15)
C9A 0.038(2) 0.0282(18) 0.0402(19) -0.0107(15) -0.0081(16) -0.0010(15)
C10A 0.058(3) 0.040(2) 0.050(2) -0.0057(18) 0.013(2) -0.020(2)
C11A 0.073(4) 0.050(3) 0.032(2) -0.0081(18) -0.002(2) -0.003(2)
C12A 0.065(4) 0.078(4) 0.073(4) -0.041(3) -0.018(3) -0.014(3)
C13A 0.061(4) 0.069(4) 0.111(5) -0.032(3) -0.016(3) -0.027(3)
C14A 0.038(2) 0.053(3) 0.082(4) -0.009(2) 0.002(2) -0.020(2)
C15A 0.040(2) 0.037(2) 0.047(2) -0.0131(17) 0.0043(18) -0.0072(17)
C16A 0.037(2) 0.0270(17) 0.0341(17) -0.0074(13) -0.0062(14) -0.0104(15)
C17A 0.0314(19) 0.0393(19) 0.0344(18) -0.0143(15) -0.0029(14) -0.0098(16)
C18A 0.042(2) 0.0338(19) 0.048(2) -0.0145(16) 0.0008(17) -0.0160(17)
C19A 0.039(2) 0.041(2) 0.042(2) -0.0139(16) -0.0034(17) -0.0143(18)
C20A 0.033(2) 0.041(2) 0.041(2) -0.0135(16) -0.0069(16) -0.0057(16)
C21A 0.0307(18) 0.0315(18) 0.0354(18) -0.0097(14) -0.0070(14) -0.0052(15)
C22A 0.0323(18) 0.0295(17) 0.0291(16) -0.0070(13) -0.0078(14) -0.0049(14)
C23A 0.0341(19) 0.0263(16) 0.0315(17) -0.0060(13) -0.0059(14) -0.0086(14)
C24A 0.039(2) 0.0266(17) 0.0358(18) -0.0065(14) -0.0060(15) -0.0061(15)
C25A 0.046(2) 0.0316(18) 0.0377(19) -0.0054(15) -0.0023(16) -0.0139(17)
C26A 0.043(2) 0.035(2) 0.0379(19) -0.0083(15) -0.0006(16) -0.0142(17)
C27A 0.039(2) 0.0328(18) 0.0319(17) -0.0114(14) 0.0000(15) -0.0095(16)
C28A 0.0337(19) 0.0276(17) 0.0370(18) -0.0103(14) -0.0024(14) -0.0097(15)
C29A 0.040(2) 0.059(3) 0.067(3) -0.022(2) 0.011(2) -0.027(2)
C30A 0.081(5) 0.075(4) 0.124(6) -0.045(4) 0.048(4) -0.053(4)
C31A 0.122(7) 0.132(7) 0.063(4) -0.031(4) 0.030(4) -0.089(6)
C32A 0.046(3) 0.076(4) 0.157(7) -0.035(4) 0.019(4) -0.034(3)
C33A 0.049(3) 0.038(2) 0.048(2) -0.0098(17) 0.0069(19) -0.0207(19)
C34A 0.057(3) 0.073(3) 0.059(3) -0.020(2) 0.004(2) -0.032(3)
C35A 0.052(3) 0.051(3) 0.061(3) -0.016(2) 0.015(2) -0.020(2)
C36A 0.069(3) 0.053(3) 0.051(3) -0.012(2) 0.012(2) -0.030(3)
C37A 0.059(3) 0.048(3) 0.079(3) -0.032(2) 0.007(3) -0.026(2)
C38A 0.056(3) 0.037(2) 0.042(2) -0.0166(17) -0.0041(19) -0.0102(19)
C39A 0.059(3) 0.047(2) 0.057(3) -0.029(2) -0.004(2) -0.011(2)
C40A 0.093(5) 0.073(4) 0.061(3) -0.042(3) 0.005(3) -0.016(3)
Zr1A 0.03153(16) 0.02603(14) 0.03132(15) -0.00866(11) -0.00221(11) -0.00754(12)
Si1A 0.0389(6) 0.0285(5) 0.0419(5) -0.0143(4) -0.0002(4) -0.0110(4)
Cl1A 0.0369(5) 0.0386(5) 0.0353(4) -0.0132(3) -0.0003(3) -0.0066(4)
Cl2A 0.0399(5) 0.0333(4) 0.0464(5) -0.0098(4) -0.0087(4) -0.0136(4)

loop_
_atom_type_symbol
_atom_type_description
_atom_type_scat_dispersion_real
_atom_type_scat_dispersion_imag
_atom_type_scat_source
C C 0.0181 0.0091 'International Tables Vol C Tables 4.2.6.8 and 6.1.1.4'
H H 0.0000 0.0000 'International Tables Vol C Tables 4.2.6.8 and 6.1.1.4'
Zr Zr -0.1862 2.2449 'International Tables Vol C Tables 4.2.6.8 and 6.1.1.4'
Si Si 0.2541 0.3302 'International Tables Vol C Tables 4.2.6.8 and 6.1.1.4'
Cl Cl 0.3639 0.7018 'International Tables Vol C Tables 4.2.6.8 and 6.1.1.4'

loop_
_geom_angle_atom_site_label_1
_geom_angle_atom_site_label_2
_geom_angle_atom_site_label_3
_geom_angle
C2 C1 C8 104.6(4)
C2 C1 Si1 121.5(4)
C8 C1 Si1 128.5(4)
C2 C1 Zr1 73.3(2)
C8 C1 Zr1 76.7(2)
Si1 C1 Zr1 94.69(18)
C3 C2 C1 110.1(5)
C3 C2 C10 123.4(4)
C1 C2 C10 126.4(4)
C3 C2 Zr1 75.4(3)
C1 C2 Zr1 73.2(3)
C10 C2 Zr1 120.7(3)
C9 C3 C2 108.6(4)
C9 C3 C11 128.9(5)
C2 C3 C11 122.0(5)
C9 C3 Zr1 75.6(3)
C2 C3 Zr1 72.1(3)
C11 C3 Zr1 124.6(3)
C5 C4 C9 117.2(5)
C5 C4 C12 125.1(6)
C9 C4 C12 117.5(6)
C4 C5 C6 122.3(6)
C4 C5 C13 121.2(7)
C6 C5 C13 116.5(7)
C7 C6 C5 122.1(6)
C7 C6 C14 120.1(6)
C5 C6 C14 117.7(6)
C6 C7 C8 117.6(5)
C6 C7 C15 122.0(5)
C8 C7 C15 119.4(5)
C9 C8 C1 109.4(5)
C9 C8 C7 118.7(5)
C1 C8 C7 131.4(4)
C9 C8 Zr1 73.8(3)
C1 C8 Zr1 70.2(2)
C7 C8 Zr1 128.9(3)
C3 C9 C8 107.1(5)
C3 C9 C4 131.7(5)
C8 C9 C4 121.1(5)
C3 C9 Zr1 72.4(3)
C8 C9 Zr1 73.8(3)
C4 C9 Zr1 120.9(3)
C2 C10 H10A 109.5
C2 C10 H10B 109.5
H10A C10 H10B 109.5
C2 C10 H10C 109.5
H10A C10 H10C 109.5
H10B C10 H10C 109.5
C3 C11 H11A 109.5
C3 C11 H11B 109.5
H11A C11 H11B 109.5
C3 C11 H11C 109.5
H11A C11 H11C 109.5
H11B C11 H11C 109.5
C4 C12 H12A 109.5
C4 C12 H12B 109.5
H12A C12 H12B 109.5
C4 C12 H12C 109.5
H12A C12 H12C 109.5
H12B C12 H12C 109.5
C5 C13 H13A 109.5
C5 C13 H13B 109.5
H13A C13 H13B 109.5
C5 C13 H13C 109.5
H13A C13 H13C 109.5
H13B C13 H13C 109.5
C6 C14 H14A 109.5
C6 C14 H14B 109.5
H14A C14 H14B 109.5
C6 C14 H14C 109.5
H14A C14 H14C 109.5
H14B C14 H14C 109.5
C7 C15 H15A 109.5
C7 C15 H15B 109.5
H15A C15 H15B 109.5
C7 C15 H15C 109.5
H15A C15 H15C 109.5
H15B C15 H15C 109.5
C17 C16 C28 105.3(3)
C17 C16 Si1 127.1(3)
C28 C16 Si1 126.6(3)
C17 C16 Zr1 80.3(2)
C28 C16 Zr1 77.6(2)
Si1 C16 Zr1 99.52(17)
C18 C17 C22 117.7(4)
C18 C17 C16 132.8(4)
C22 C17 C16 109.4(3)
C18 C17 Zr1 119.7(3)
C22 C17 Zr1 82.7(2)
C16 C17 Zr1 66.2(2)
C19 C18 C17 121.4(4)
C19 C18 H18 119.3
C17 C18 H18 119.3
C18 C19 C20 119.3(4)
C18 C19 C29 123.3(4)
C20 C19 C29 117.4(4)
C21 C20 C19 121.9(4)
C21 C20 H20 119.1
C19 C20 H20 119.1
C20 C21 C22 119.0(4)
C20 C21 H21 120.5
C22 C21 H21 120.5
C21 C22 C23 131.5(3)
C21 C22 C17 120.6(4)
C23 C22 C17 107.9(3)
C21 C22 Zr1 125.0(3)
C23 C22 Zr1 74.2(2)
C17 C22 Zr1 66.6(2)
C22 C23 C24 131.4(4)
C22 C23 C28 108.4(3)
C24 C23 C28 120.2(4)
C22 C23 Zr1 76.2(2)
C24 C23 Zr1 124.7(3)
C28 C23 Zr1 65.3(2)
C25 C24 C23 119.2(4)
C25 C24 H24 120.4
C23 C24 H24 120.4
C24 C25 C26 121.7(4)
C24 C25 H25 119.1
C26 C25 H25 119.1
C27 C26 C25 119.8(4)
C27 C26 C33 123.0(4)
C25 C26 C33 117.2(4)
C26 C27 C28 120.0(4)
C26 C27 H27 120.0
C28 C27 H27 120.0
C27 C28 C23 119.0(4)
C27 C28 C16 132.0(4)
C23 C28 C16 108.9(4)
C27 C28 Zr1 113.6(3)
C23 C28 Zr1 83.7(2)
C16 C28 Zr1 67.8(2)
C31 C29 C30 108.9(6)
C31 C29 C32 111.1(7)
C30 C29 C32 107.9(5)
C31 C29 C19 108.4(4)
C30 C29 C19 111.5(4)
C32 C29 C19 109.0(5)
C29 C30 H30A 109.5
C29 C30 H30B 109.5
H30A C30 H30B 109.5
C29 C30 H30C 109.5
H30A C30 H30C 109.5
H30B C30 H30C 109.5
C29 C31 H31A 109.5
C29 C31 H31B 109.5
H31A C31 H31B 109.5
C29 C31 H31C 109.5
H31A C31 H31C 109.5
H31B C31 H31C 109.5
C29 C32 H32A 109.5
C29 C32 H32B 109.5
H32A C32 H32B 109.5
C29 C32 H32C 109.5
H32A C32 H32C 109.5
H32B C32 H32C 109.5
C35 C33 C36 108.5(5)
C35 C33 C34 108.0(5)
C36 C33 C34 110.8(5)
C35 C33 C26 112.2(4)
C36 C33 C26 109.4(4)
C34 C33 C26 107.9(4)
C33 C34 H34A 109.5
C33 C34 H34B 109.5
H34A C34 H34B 109.5
C33 C34 H34C 109.5
H34A C34 H34C 109.5
H34B C34 H34C 109.5
C33 C35 H35A 109.5
C33 C35 H35B 109.5
H35A C35 H35B 109.5
C33 C35 H35C 109.5
H35A C35 H35C 109.5
H35B C35 H35C 109.5
C33 C36 H36A 109.5
C33 C36 H36B 109.5
H36A C36 H36B 109.5
C33 C36 H36C 109.5
H36A C36 H36C 109.5
H36B C36 H36C 109.5
Si1 C37 H37A 109.5
Si1 C37 H37B 109.5
H37A C37 H37B 109.5
Si1 C37 H37C 109.5
H37A C37 H37C 109.5
H37B C37 H37C 109.5
C39 C38 Si1 114.1(4)
C39 C38 H38A 108.7
Si1 C38 H38A 108.7
C39 C38 H38B 108.7
Si1 C38 H38B 108.7
H38A C38 H38B 107.6
C38 C39 C40 113.5(6)
C38 C39 H39A 108.9
C40 C39 H39A 108.9
C38 C39 H39B 108.9
C40 C39 H39B 108.9
H39A C39 H39B 107.7
C39 C40 H40A 109.5
C39 C40 H40B 109.5
H40A C40 H40B 109.5
C39 C40 H40C 109.5
H40A C40 H40C 109.5
H40B C40 H40C 109.5
C16 Zr1 Cl2 124.20(10)
C16 Zr1 Cl1 118.76(11)
Cl2 Zr1 Cl1 97.82(4)
C16 Zr1 C1 69.99(14)
Cl2 Zr1 C1 125.53(13)
Cl1 Zr1 C1 121.61(12)
C16 Zr1 C2 90.24(14)
Cl2 Zr1 C2 133.97(13)
Cl1 Zr1 C2 88.58(11)
C1 Zr1 C2 33.58(15)
C16 Zr1 C28 34.55(13)
Cl2 Zr1 C28 89.70(9)
Cl1 Zr1 C28 130.61(10)
C1 Zr1 C28 90.62(13)
C2 Zr1 C28 119.85(13)
C16 Zr1 C3 122.02(14)
Cl2 Zr1 C3 103.77(13)
Cl1 Zr1 C3 79.81(12)
C1 Zr1 C3 55.39(14)
C2 Zr1 C3 32.57(16)
C28 Zr1 C3 145.23(13)
C16 Zr1 C17 33.48(13)
Cl2 Zr1 C17 129.44(9)
Cl1 Zr1 C17 85.96(9)
C1 Zr1 C17 92.17(14)
C2 Zr1 C17 96.36(15)
C28 Zr1 C17 53.85(13)
C3 Zr1 C17 126.34(16)
C16 Zr1 C8 90.96(15)
Cl2 Zr1 C8 92.66(12)
Cl1 Zr1 C8 133.07(11)
C1 Zr1 C8 33.11(17)
C2 Zr1 C8 53.51(17)
C28 Zr1 C8 94.85(14)
C3 Zr1 C8 53.27(15)
C17 Zr1 C8 120.85(14)
C16 Zr1 C9 122.54(14)
Cl2 Zr1 C9 80.82(12)
Cl1 Zr1 C9 104.79(13)
C1 Zr1 C9 55.35(15)
C2 Zr1 C9 53.67(18)
C28 Zr1 C9 124.59(15)
C3 Zr1 C9 31.99(19)
C17 Zr1 C9 146.90(14)
C8 Zr1 C9 32.45(15)
C16 Zr1 C23 53.79(12)
Cl2 Zr1 C23 79.28(9)
Cl1 Zr1 C23 102.89(9)
C1 Zr1 C23 120.40(13)
C2 Zr1 C23 143.53(14)
C28 Zr1 C23 30.93(11)
C3 Zr1 C23 175.71(13)
C17 Zr1 C23 51.11(12)
C8 Zr1 C23 124.02(14)
C9 Zr1 C23 147.73(16)
C16 Zr1 C22 53.32(12)
Cl2 Zr1 C22 100.18(8)
Cl1 Zr1 C22 79.44(8)
C1 Zr1 C22 121.30(13)
C2 Zr1 C22 125.74(15)
C28 Zr1 C22 51.22(12)
C3 Zr1 C22 150.11(16)
C17 Zr1 C22 30.75(11)
C8 Zr1 C22 143.10(13)
C9 Zr1 C22 175.52(14)
C23 Zr1 C22 29.62(12)
C37 Si1 C16 109.8(2)
C37 Si1 C38 103.0(2)
C16 Si1 C38 114.1(2)
C37 Si1 C1 121.2(2)
C16 Si1 C1 95.69(18)
C38 Si1 C1 113.4(2)
C2A C1A C8A 104.4(3)
C2A C1A Si1A 121.0(3)
C8A C1A Si1A 129.4(3)
C2A C1A Zr1A 72.9(2)
C8A C1A Zr1A 77.4(2)
Si1A C1A Zr1A 94.60(15)
C3A C2A C1A 110.9(4)
C3A C2A C10A 122.7(4)
C1A C2A C10A 126.4(4)
C3A C2A Zr1A 76.3(2)
C1A C2A Zr1A 73.2(2)
C10A C2A Zr1A 120.2(3)
C2A C3A C9A 107.3(4)
C2A C3A C11A 123.6(5)
C9A C3A C11A 128.6(5)
C2A C3A Zr1A 71.4(2)
C9A C3A Zr1A 76.0(2)
C11A C3A Zr1A 124.3(3)
C5A C4A C9A 118.5(4)
C5A C4A C12A 122.9(5)
C9A C4A C12A 118.6(5)
C4A C5A C6A 120.4(4)
C4A C5A C13A 121.2(5)
C6A C5A C13A 118.3(5)
C7A C6A C5A 122.2(4)
C7A C6A C14A 120.6(5)
C5A C6A C14A 117.2(5)
C6A C7A C8A 118.2(4)
C6A C7A C15A 121.6(4)
C8A C7A C15A 119.4(4)
C9A C8A C7A 119.1(4)
C9A C8A C1A 108.6(4)
C7A C8A C1A 131.5(4)
C9A C8A Zr1A 74.2(2)
C7A C8A Zr1A 130.4(2)
C1A C8A Zr1A 69.4(2)
C3A C9A C8A 108.7(4)
C3A C9A C4A 131.0(4)
C8A C9A C4A 120.3(4)
C3A C9A Zr1A 71.9(2)
C8A C9A Zr1A 73.9(2)
C4A C9A Zr1A 120.8(3)
C2A C10A H10D 109.5
C2A C10A H10E 109.5
H10D C10A H10E 109.5
C2A C10A H10F 109.5
H10D C10A H10F 109.5
H10E C10A H10F 109.5
C3A C11A H11D 109.5
C3A C11A H11E 109.5
H11D C11A H11E 109.5
C3A C11A H11F 109.5
H11D C11A H11F 109.5
H11E C11A H11F 109.5
C4A C12A H12D 109.5
C4A C12A H12E 109.5
H12D C12A H12E 109.5
C4A C12A H12F 109.5
H12D C12A H12F 109.5
H12E C12A H12F 109.5
C5A C13A H13D 109.5
C5A C13A H13E 109.5
H13D C13A H13E 109.5
C5A C13A H13F 109.5
H13D C13A H13F 109.5
H13E C13A H13F 109.5
C6A C14A H14D 109.5
C6A C14A H14E 109.5
H14D C14A H14E 109.5
C6A C14A H14F 109.5
H14D C14A H14F 109.5
H14E C14A H14F 109.5
C7A C15A H15D 109.5
C7A C15A H15E 109.5
H15D C15A H15E 109.5
C7A C15A H15F 109.5
H15D C15A H15F 109.5
H15E C15A H15F 109.5
C28A C16A C17A 104.3(3)
C28A C16A Si1A 126.4(3)
C17A C16A Si1A 128.4(3)
C28A C16A Zr1A 77.9(2)
C17A C16A Zr1A 80.3(2)
Si1A C16A Zr1A 99.36(15)
C22A C17A C18A 118.8(4)
C22A C17A C16A 109.8(3)
C18A C17A C16A 131.4(4)
C22A C17A Zr1A 82.9(2)
C18A C17A Zr1A 118.1(3)
C16A C17A Zr1A 65.6(2)
C19A C18A C17A 121.0(4)
C19A C18A H18A 119.5
C17A C18A H18A 119.5
C18A C19A C20A 118.4(4)
C18A C19A C29A 122.7(4)
C20A C19A C29A 118.7(4)
C21A C20A C19A 122.3(4)
C21A C20A H20A 118.9
C19A C20A H20A 118.9
C20A C21A C22A 120.0(4)
C20A C21A H21A 120.0
C22A C21A H21A 120.0
C21A C22A C17A 119.5(4)
C21A C22A C23A 132.7(3)
C17A C22A C23A 107.8(3)
C21A C22A Zr1A 124.3(2)
C17A C22A Zr1A 66.7(2)
C23A C22A Zr1A 74.3(2)
C24A C23A C28A 120.9(4)
C24A C23A C22A 130.8(4)
C28A C23A C22A 108.3(3)
C24A C23A Zr1A 125.5(3)
C28A C23A Zr1A 65.06(19)
C22A C23A Zr1A 75.90(19)
C25A C24A C23A 118.1(4)
C25A C24A H24A 121.0
C23A C24A H24A 121.0
C24A C25A C26A 123.3(4)
C24A C25A H25A 118.3
C26A C25A H25A 118.3
C27A C26A C25A 118.6(4)
C27A C26A C33A 122.2(4)
C25A C26A C33A 119.1(4)
C26A C27A C28A 120.2(4)
C26A C27A H27A 119.9
C28A C27A H27A 119.9
C27A C28A C23A 118.7(3)
C27A C28A C16A 131.4(4)
C23A C28A C16A 109.8(3)
C27A C28A Zr1A 112.2(2)
C23A C28A Zr1A 84.2(2)
C16A C28A Zr1A 67.6(2)
C30A C29A C32A 109.4(5)
C30A C29A C19A 113.3(4)
C32A C29A C19A 111.0(5)
C30A C29A C31A 108.7(6)
C32A C29A C31A 107.7(6)
C19A C29A C31A 106.4(4)
C29A C30A H30D 109.5
C29A C30A H30E 109.5
H30D C30A H30E 109.5
C29A C30A H30F 109.5
H30D C30A H30F 109.5
H30E C30A H30F 109.5
C29A C31A H31D 109.5
C29A C31A H31E 109.5
H31D C31A H31E 109.5
C29A C31A H31F 109.5
H31D C31A H31F 109.5
H31E C31A H31F 109.5
C29A C32A H32D 109.5
C29A C32A H32E 109.5
H32D C32A H32E 109.5
C29A C32A H32F 109.5
H32D C32A H32F 109.5
H32E C32A H32F 109.5
C34A C33A C35A 108.8(4)
C34A C33A C26A 108.2(4)
C35A C33A C26A 112.6(4)
C34A C33A C36A 109.6(4)
C35A C33A C36A 107.9(4)
C26A C33A C36A 109.7(4)
C33A C34A H34D 109.5
C33A C34A H34E 109.5
H34D C34A H34E 109.5
C33A C34A H34F 109.5
H34D C34A H34F 109.5
H34E C34A H34F 109.5
C33A C35A H35D 109.5
C33A C35A H35E 109.5
H35D C35A H35E 109.5
C33A C35A H35F 109.5
H35D C35A H35F 109.5
H35E C35A H35F 109.5
C33A C36A H36D 109.5
C33A C36A H36E 109.5
H36D C36A H36E 109.5
C33A C36A H36F 109.5
H36D C36A H36F 109.5
H36E C36A H36F 109.5
Si1A C37A H37D 109.5
Si1A C37A H37E 109.5
H37D C37A H37E 109.5
Si1A C37A H37F 109.5
H37D C37A H37F 109.5
H37E C37A H37F 109.5
C39A C38A Si1A 117.5(3)
C39A C38A H38C 107.9
Si1A C38A H38C 107.9
C39A C38A H38D 107.9
Si1A C38A H38D 107.9
H38C C38A H38D 107.2
C40A C39A C38A 111.3(4)
C40A C39A H39C 109.4
C38A C39A H39C 109.4
C40A C39A H39D 109.4
C38A C39A H39D 109.4
H39C C39A H39D 108.0
C39A C40A H40D 109.5
C39A C40A H40E 109.5
H40D C40A H40E 109.5
C39A C40A H40F 109.5
H40D C40A H40F 109.5
H40E C40A H40F 109.5
C16A Zr1A Cl2A 124.33(9)
C16A Zr1A Cl1A 119.59(10)
Cl2A Zr1A Cl1A 96.69(4)
C16A Zr1A C2A 90.07(13)
Cl2A Zr1A C2A 133.96(11)
Cl1A Zr1A C2A 89.40(10)
C16A Zr1A C1A 69.86(13)
Cl2A Zr1A C1A 125.16(10)
Cl1A Zr1A C1A 122.86(9)
C2A Zr1A C1A 33.89(13)
C16A Zr1A C28A 34.45(12)
Cl2A Zr1A C28A 89.93(9)
Cl1A Zr1A C28A 130.60(9)
C2A Zr1A C28A 119.71(13)
C1A Zr1A C28A 90.38(12)
C16A Zr1A C3A 121.75(13)
Cl2A Zr1A C3A 104.11(11)
Cl1A Zr1A C3A 79.71(10)
C2A Zr1A C3A 32.36(15)
C1A Zr1A C3A 55.60(13)
C28A Zr1A C3A 145.40(13)
C16A Zr1A C17A 34.05(13)
Cl2A Zr1A C17A 129.07(9)
Cl1A Zr1A C17A 86.23(9)
C2A Zr1A C17A 96.77(14)
C1A Zr1A C17A 92.96(13)
C28A Zr1A C17A 53.79(12)
C3A Zr1A C17A 126.24(14)
C16A Zr1A C8A 91.32(13)
Cl2A Zr1A C8A 92.20(9)
Cl1A Zr1A C8A 133.13(9)
C2A Zr1A C8A 53.73(13)
C1A Zr1A C8A 33.26(13)
C28A Zr1A C8A 95.18(12)
C3A Zr1A C8A 53.53(13)
C17A Zr1A C8A 121.97(12)
C16A Zr1A C9A 122.13(13)
Cl2A Zr1A C9A 81.34(10)
Cl1A Zr1A C9A 104.59(10)
C2A Zr1A C9A 53.14(14)
C1A Zr1A C9A 54.79(13)
C28A Zr1A C9A 124.79(13)
C3A Zr1A C9A 32.08(14)
C17A Zr1A C9A 146.97(12)
C8A Zr1A C9A 31.90(12)
C16A Zr1A C23A 53.82(11)
Cl2A Zr1A C23A 79.32(8)
Cl1A Zr1A C23A 102.88(9)
C2A Zr1A C23A 143.42(13)
C1A Zr1A C23A 120.11(12)
C28A Zr1A C23A 30.74(11)
C3A Zr1A C23A 175.53(13)
C17A Zr1A C23A 50.87(12)
C8A Zr1A C23A 123.99(12)
C9A Zr1A C23A 147.92(13)
C16A Zr1A C22A 53.68(12)
Cl2A Zr1A C22A 100.07(8)
Cl1A Zr1A C22A 79.42(8)
C2A Zr1A C22A 125.85(13)
C1A Zr1A C22A 121.64(12)
C28A Zr1A C22A 51.28(12)
C3A Zr1A C22A 149.60(13)
C17A Zr1A C22A 30.40(12)
C8A Zr1A C22A 143.73(11)
C9A Zr1A C22A 175.63(12)
C23A Zr1A C22A 29.81(11)
C16A Si1A C38A 108.67(18)
C16A Si1A C37A 114.3(2)
C38A Si1A C37A 102.5(2)
C16A Si1A C1A 96.07(16)
C38A Si1A C1A 122.9(2)
C37A Si1A C1A 112.9(2)
C16A Si1A Zr1A 46.36(11)
C38A Si1A Zr1A 131.80(15)
C37A Si1A Zr1A 124.79(17)
C1A Si1A Zr1A 49.78(11)

loop_
_geom_bond_atom_site_label_1
_geom_bond_atom_site_label_2
_geom_bond_distance
C1 C2 1.442(7)
C1 C8 1.449(7)
C1 Si1 1.914(5)
C1 Zr1 2.496(4)
C2 C3 1.413(7)
C2 C10 1.537(8)
C2 Zr1 2.497(5)
C3 C9 1.412(8)
C3 C11 1.514(7)
C3 Zr1 2.539(4)
C4 C5 1.347(10)
C4 C9 1.447(8)
C4 C12 1.517(9)
C5 C6 1.448(10)
C5 C13 1.543(9)
C6 C7 1.364(8)
C6 C14 1.518(9)
C7 C8 1.451(8)
C7 C15 1.511(8)
C8 C9 1.442(7)
C8 Zr1 2.581(4)
C9 Zr1 2.581(5)
C10 H10A 0.9800
C10 H10B 0.9800
C10 H10C 0.9800
C11 H11A 0.9800
C11 H11B 0.9800
C11 H11C 0.9800
C12 H12A 0.9800
C12 H12B 0.9800
C12 H12C 0.9800
C13 H13A 0.9800
C13 H13B 0.9800
C13 H13C 0.9800
C14 H14A 0.9800
C14 H14B 0.9800
C14 H14C 0.9800
C15 H15A 0.9800
C15 H15B 0.9800
C15 H15C 0.9800
C16 C17 1.441(6)
C16 C28 1.464(6)
C16 Si1 1.867(4)
C16 Zr1 2.390(4)
C17 C18 1.424(6)
C17 C22 1.435(5)
C17 Zr1 2.576(4)
C18 C19 1.359(6)
C18 H18 0.9500
C19 C20 1.427(6)
C19 C29 1.544(6)
C20 C21 1.367(6)
C20 H20 0.9500
C21 C22 1.407(6)
C21 H21 0.9500
C22 C23 1.417(6)
C22 Zr1 2.784(4)
C23 C24 1.422(5)
C23 C28 1.426(5)
C23 Zr1 2.758(4)
C24 C25 1.362(6)
C24 H24 0.9500
C25 C26 1.425(6)
C25 H25 0.9500
C26 C27 1.387(6)
C26 C33 1.540(6)
C27 C28 1.420(6)
C27 H27 0.9500
C28 Zr1 2.521(4)
C29 C31 1.514(9)
C29 C30 1.519(7)
C29 C32 1.529(9)
C30 H30A 0.9800
C30 H30B 0.9800
C30 H30C 0.9800
C31 H31A 0.9800
C31 H31B 0.9800
C31 H31C 0.9800
C32 H32A 0.9800
C32 H32B 0.9800
C32 H32C 0.9800
C33 C35 1.533(7)
C33 C36 1.536(8)
C33 C34 1.538(8)
C34 H34A 0.9800
C34 H34B 0.9800
C34 H34C 0.9800
C35 H35A 0.9800
C35 H35B 0.9800
C35 H35C 0.9800
C36 H36A 0.9800
C36 H36B 0.9800
C36 H36C 0.9800
C37 Si1 1.859(5)
C37 H37A 0.9800
C37 H37B 0.9800
C37 H37C 0.9800
C38 C39 1.527(8)
C38 Si1 1.898(5)
C38 H38A 0.9900
C38 H38B 0.9900
C39 C40 1.533(10)
C39 H39A 0.9900
C39 H39B 0.9900
C40 H40A 0.9800
C40 H40B 0.9800
C40 H40C 0.9800
Zr1 Cl2 2.4164(11)
Zr1 Cl1 2.4243(10)
C1A C2A 1.453(6)
C1A C8A 1.462(6)
C1A Si1A 1.904(4)
C1A Zr1A 2.496(4)
C2A C3A 1.407(6)
C2A C10A 1.514(6)
C2A Zr1A 2.491(4)
C3A C9A 1.427(6)
C3A C11A 1.505(6)
C3A Zr1A 2.553(4)
C4A C5A 1.379(8)
C4A C9A 1.433(6)
C4A C12A 1.514(7)
C5A C6A 1.443(7)
C5A C13A 1.512(7)
C6A C7A 1.360(6)
C6A C14A 1.515(7)
C7A C8A 1.447(6)
C7A C15A 1.509(6)
C8A C9A 1.431(6)
C8A Zr1A 2.602(4)
C9A Zr1A 2.606(4)
C10A H10D 0.9800
C10A H10E 0.9800
C10A H10F 0.9800
C11A H11D 0.9800
C11A H11E 0.9800
C11A H11F 0.9800
C12A H12D 0.9800
C12A H12E 0.9800
C12A H12F 0.9800
C13A H13D 0.9800
C13A H13E 0.9800
C13A H13F 0.9800
C14A H14D 0.9800
C14A H14E 0.9800
C14A H14F 0.9800
C15A H15D 0.9800
C15A H15E 0.9800
C15A H15F 0.9800
C16A C28A 1.462(5)
C16A C17A 1.469(6)
C16A Si1A 1.860(4)
C16A Zr1A 2.390(4)
C17A C22A 1.424(5)
C17A C18A 1.429(6)
C17A Zr1A 2.587(4)
C18A C19A 1.374(6)
C18A H18A 0.9500
C19A C20A 1.431(6)
C19A C29A 1.524(6)
C20A C21A 1.353(6)
C20A H20A 0.9500
C21A C22A 1.414(5)
C21A H21A 0.9500
C22A C23A 1.432(6)
C22A Zr1A 2.793(3)
C23A C24A 1.412(5)
C23A C28A 1.424(5)
C23A Zr1A 2.772(3)
C24A C25A 1.367(6)
C24A H24A 0.9500
C25A C26A 1.413(6)
C25A H25A 0.9500
C26A C27A 1.395(6)
C26A C33A 1.540(6)
C27A C28A 1.423(6)
C27A H27A 0.9500
C28A Zr1A 2.527(4)
C29A C30A 1.501(8)
C29A C32A 1.518(8)
C29A C31A 1.550(9)
C30A H30D 0.9800
C30A H30E 0.9800
C30A H30F 0.9800
C31A H31D 0.9800
C31A H31E 0.9800
C31A H31F 0.9800
C32A H32D 0.9800
C32A H32E 0.9800
C32A H32F 0.9800
C33A C34A 1.521(7)
C33A C35A 1.525(7)
C33A C36A 1.541(6)
C34A H34D 0.9800
C34A H34E 0.9800
C34A H34F 0.9800
C35A H35D 0.9800
C35A H35E 0.9800
C35A H35F 0.9800
C36A H36D 0.9800
C36A H36E 0.9800
C36A H36F 0.9800
C37A Si1A 1.894(5)
C37A H37D 0.9800
C37A H37E 0.9800
C37A H37F 0.9800
C38A C39A 1.530(6)
C38A Si1A 1.883(4)
C38A H38C 0.9900
C38A H38D 0.9900
C39A C40A 1.525(7)
C39A H39C 0.9900
C39A H39D 0.9900
C40A H40D 0.9800
C40A H40E 0.9800
C40A H40F 0.9800
Zr1A Cl2A 2.4092(10)
Zr1A Cl1A 2.4273(10)

loop_
_geom_torsion_atom_site_label_1
_geom_torsion_atom_site_label_2
_geom_torsion_atom_site_label_3
_geom_torsion_atom_site_label_4
_geom_torsion
C8 C1 C2 C3 -4.0(5)
Si1 C1 C2 C3 152.1(3)
Zr1 C1 C2 C3 66.9(3)
C8 C1 C2 C10 173.1(5)
Si1 C1 C2 C10 -30.9(6)
Zr1 C1 C2 C10 -116.0(5)
C8 C1 C2 Zr1 -70.9(3)
Si1 C1 C2 Zr1 85.2(3)
C1 C2 C3 C9 1.9(5)
C10 C2 C3 C9 -175.3(4)
Zr1 C2 C3 C9 67.4(3)
C1 C2 C3 C11 174.4(4)
C10 C2 C3 C11 -2.8(7)
Zr1 C2 C3 C11 -120.1(4)
C1 C2 C3 Zr1 -65.5(3)
C10 C2 C3 Zr1 117.3(5)
C9 C4 C5 C6 4.3(8)
C12 C4 C5 C6 179.0(6)
C9 C4 C5 C13 -177.5(5)
C12 C4 C5 C13 -2.8(9)
C4 C5 C6 C7 -3.8(9)
C13 C5 C6 C7 177.9(6)
C4 C5 C6 C14 174.4(6)
C13 C5 C6 C14 -3.9(8)
C5 C6 C7 C8 -3.4(8)
C14 C6 C7 C8 178.5(5)
C5 C6 C7 C15 165.5(5)
C14 C6 C7 C15 -12.6(9)
C2 C1 C8 C9 4.6(5)
Si1 C1 C8 C9 -149.2(4)
Zr1 C1 C8 C9 -63.8(3)
C2 C1 C8 C7 -166.6(5)
Si1 C1 C8 C7 39.6(7)
Zr1 C1 C8 C7 124.9(5)
C2 C1 C8 Zr1 68.4(3)
Si1 C1 C8 Zr1 -85.4(3)
C6 C7 C8 C9 9.6(7)
C15 C7 C8 C9 -159.6(5)
C6 C7 C8 C1 -179.9(5)
C15 C7 C8 C1 10.9(8)
C6 C7 C8 Zr1 -82.3(6)
C15 C7 C8 Zr1 108.5(5)
C2 C3 C9 C8 1.0(5)
C11 C3 C9 C8 -170.7(5)
Zr1 C3 C9 C8 66.1(3)
C2 C3 C9 C4 178.9(5)
C11 C3 C9 C4 7.2(9)
Zr1 C3 C9 C4 -116.0(6)
C2 C3 C9 Zr1 -65.1(3)
C11 C3 C9 Zr1 123.1(5)
C1 C8 C9 C3 -3.6(5)
C7 C8 C9 C3 168.9(4)
Zr1 C8 C9 C3 -65.2(3)
C1 C8 C9 C4 178.2(4)
C7 C8 C9 C4 -9.3(7)
Zr1 C8 C9 C4 116.6(5)
C1 C8 C9 Zr1 61.6(3)
C7 C8 C9 Zr1 -125.9(4)
C5 C4 C9 C3 -175.4(5)
C12 C4 C9 C3 9.5(9)
C5 C4 C9 C8 2.3(8)
C12 C4 C9 C8 -172.9(5)
C5 C4 C9 Zr1 91.2(5)
C12 C4 C9 Zr1 -84.0(6)
C28 C16 C17 C18 -176.6(4)
Si1 C16 C17 C18 14.5(6)
Zr1 C16 C17 C18 109.2(4)
C28 C16 C17 C22 1.9(4)
Si1 C16 C17 C22 -167.0(3)
Zr1 C16 C17 C22 -72.3(3)
C28 C16 C17 Zr1 74.2(3)
Si1 C16 C17 Zr1 -94.7(3)
C22 C17 C18 C19 2.4(6)
C16 C17 C18 C19 -179.2(4)
Zr1 C17 C18 C19 -95.3(4)
C17 C18 C19 C20 -0.9(6)
C17 C18 C19 C29 178.3(4)
C18 C19 C20 C21 -1.3(6)
C29 C19 C20 C21 179.4(4)
C19 C20 C21 C22 2.0(6)
C20 C21 C22 C23 -179.0(4)
C20 C21 C22 C17 -0.5(6)
C20 C21 C22 Zr1 80.9(4)
C18 C17 C22 C21 -1.6(5)
C16 C17 C22 C21 179.6(3)
Zr1 C17 C22 C21 118.1(3)
C18 C17 C22 C23 177.2(3)
C16 C17 C22 C23 -1.6(4)
Zr1 C17 C22 C23 -63.1(3)
C18 C17 C22 Zr1 -119.7(3)
C16 C17 C22 Zr1 61.5(3)
C21 C22 C23 C24 1.3(7)
C17 C22 C23 C24 -177.4(4)
Zr1 C22 C23 C24 124.4(4)
C21 C22 C23 C28 179.2(4)
C17 C22 C23 C28 0.6(4)
Zr1 C22 C23 C28 -57.7(3)
C21 C22 C23 Zr1 -123.1(4)
C17 C22 C23 Zr1 58.3(3)
C22 C23 C24 C25 179.3(4)
C28 C23 C24 C25 1.6(6)
Zr1 C23 C24 C25 -77.8(4)
C23 C24 C25 C26 1.1(6)
C24 C25 C26 C27 -1.7(7)
C24 C25 C26 C33 178.1(4)
C25 C26 C27 C28 -0.3(6)
C33 C26 C27 C28 179.9(4)
C26 C27 C28 C23 2.9(6)
C26 C27 C28 C16 179.8(4)
C26 C27 C28 Zr1 99.1(4)
C22 C23 C28 C27 178.2(3)
C24 C23 C28 C27 -3.6(6)
Zr1 C23 C28 C27 113.6(4)
C22 C23 C28 C16 0.6(4)
C24 C23 C28 C16 178.9(3)
Zr1 C23 C28 C16 -64.0(3)
C22 C23 C28 Zr1 64.6(3)
C24 C23 C28 Zr1 -117.2(3)
C17 C16 C28 C27 -178.7(4)
Si1 C16 C28 C27 -9.7(6)
Zr1 C16 C28 C27 -102.5(4)
C17 C16 C28 C23 -1.6(4)
Si1 C16 C28 C23 167.4(3)
Zr1 C16 C28 C23 74.7(3)
C17 C16 C28 Zr1 -76.2(3)
Si1 C16 C28 Zr1 92.7(3)
C18 C19 C29 C31 -113.6(6)
C20 C19 C29 C31 65.7(7)
C18 C19 C29 C30 6.4(7)
C20 C19 C29 C30 -174.4(4)
C18 C19 C29 C32 125.5(6)
C20 C19 C29 C32 -55.3(6)
C27 C26 C33 C35 -3.9(7)
C25 C26 C33 C35 176.3(5)
C27 C26 C33 C36 -124.4(5)
C25 C26 C33 C36 55.8(6)
C27 C26 C33 C34 115.0(5)
C25 C26 C33 C34 -64.8(6)
Si1 C38 C39 C40 170.9(5)
C17 C16 Si1 C37 -146.0(4)
C28 C16 Si1 C37 47.4(4)
Zr1 C16 Si1 C37 129.0(2)
C17 C16 Si1 C38 -30.9(4)
C28 C16 Si1 C38 162.4(3)
Zr1 C16 Si1 C38 -116.0(2)
C17 C16 Si1 C1 87.9(4)
C28 C16 Si1 C1 -78.7(4)
Zr1 C16 Si1 C1 2.9(2)
C39 C38 Si1 C37 51.0(5)
C39 C38 Si1 C16 -68.0(5)
C39 C38 Si1 C1 -176.2(5)
C8A C1A C2A C3A -4.0(4)
Si1A C1A C2A C3A 152.6(3)
Zr1A C1A C2A C3A 67.6(3)
C8A C1A C2A C10A 172.9(4)
Si1A C1A C2A C10A -30.5(5)
Zr1A C1A C2A C10A -115.5(4)
C8A C1A C2A Zr1A -71.6(2)
Si1A C1A C2A Zr1A 85.0(2)
C1A C2A C3A C9A 2.4(4)
C10A C2A C3A C9A -174.6(4)
Zr1A C2A C3A C9A 68.1(3)
C1A C2A C3A C11A 175.0(4)
C10A C2A C3A C11A -2.0(6)
Zr1A C2A C3A C11A -119.3(4)
C1A C2A C3A Zr1A -65.7(3)
C10A C2A C3A Zr1A 117.3(4)
C9A C4A C5A C6A 6.8(6)
C12A C4A C5A C6A -175.3(4)
C9A C4A C5A C13A -175.0(4)
C12A C4A C5A C13A 2.9(7)
C4A C5A C6A C7A -6.9(7)
C13A C5A C6A C7A 174.8(4)
C4A C5A C6A C14A 170.3(4)
C13A C5A C6A C14A -8.0(6)
C5A C6A C7A C8A -2.2(6)
C14A C6A C7A C8A -179.3(4)
C5A C6A C7A C15A 167.3(4)
C14A C6A C7A C15A -9.8(6)
C6A C7A C8A C9A 11.0(5)
C15A C7A C8A C9A -158.7(3)
C6A C7A C8A C1A 179.5(4)
C15A C7A C8A C1A 9.8(6)
C6A C7A C8A Zr1A -82.7(4)
C15A C7A C8A Zr1A 107.6(4)
C2A C1A C8A C9A 4.0(4)
Si1A C1A C8A C9A -149.9(3)
Zr1A C1A C8A C9A -64.3(3)
C2A C1A C8A C7A -165.4(4)
Si1A C1A C8A C7A 40.7(6)
Zr1A C1A C8A C7A 126.3(4)
C2A C1A C8A Zr1A 68.3(2)
Si1A C1A C8A Zr1A -85.5(3)
C2A C3A C9A C8A 0.3(4)
C11A C3A C9A C8A -171.8(4)
Zr1A C3A C9A C8A 65.3(3)
C2A C3A C9A C4A 179.5(4)
C11A C3A C9A C4A 7.4(7)
Zr1A C3A C9A C4A -115.5(4)
C2A C3A C9A Zr1A -65.0(3)
C11A C3A C9A Zr1A 122.9(4)
C7A C8A C9A C3A 168.2(3)
C1A C8A C9A C3A -2.8(4)
Zr1A C8A C9A C3A -64.0(3)
C7A C8A C9A C4A -11.1(5)
C1A C8A C9A C4A 177.9(3)
Zr1A C8A C9A C4A 116.7(3)
C7A C8A C9A Zr1A -127.8(3)
C1A C8A C9A Zr1A 61.2(3)
C5A C4A C9A C3A -177.0(4)
C12A C4A C9A C3A 5.0(7)
C5A C4A C9A C8A 2.2(6)
C12A C4A C9A C8A -175.9(4)
C5A C4A C9A Zr1A 90.7(4)
C12A C4A C9A Zr1A -87.3(5)
C28A C16A C17A C22A 2.8(4)
Si1A C16A C17A C22A -166.4(3)
Zr1A C16A C17A C22A -72.0(3)
C28A C16A C17A C18A -178.3(4)
Si1A C16A C17A C18A 12.6(6)
Zr1A C16A C17A C18A 106.9(4)
C28A C16A C17A Zr1A 74.8(2)
Si1A C16A C17A Zr1A -94.3(3)
C22A C17A C18A C19A 1.1(6)
C16A C17A C18A C19A -177.8(4)
Zr1A C17A C18A C19A -96.6(4)
C17A C18A C19A C20A -0.2(6)
C17A C18A C19A C29A 175.6(4)
C18A C19A C20A C21A -1.0(6)
C29A C19A C20A C21A -176.9(4)
C19A C20A C21A C22A 1.2(6)
C20A C21A C22A C17A -0.3(5)
C20A C21A C22A C23A -179.2(4)
C20A C21A C22A Zr1A 80.3(4)
C18A C17A C22A C21A -0.8(5)
C16A C17A C22A C21A 178.3(3)
Zr1A C17A C22A C21A 117.4(3)
C18A C17A C22A C23A 178.3(3)
C16A C17A C22A C23A -2.6(4)
Zr1A C17A C22A C23A -63.4(3)
C18A C17A C22A Zr1A -118.3(4)
C16A C17A C22A Zr1A 60.8(2)
C21A C22A C23A C24A 2.7(7)
C17A C22A C23A C24A -176.3(4)
Zr1A C22A C23A C24A 125.1(4)
C21A C22A C23A C28A -179.7(4)
C17A C22A C23A C28A 1.3(4)
Zr1A C22A C23A C28A -57.3(2)
C21A C22A C23A Zr1A -122.4(4)
C17A C22A C23A Zr1A 58.6(2)
C28A C23A C24A C25A 3.8(5)
C22A C23A C24A C25A -178.7(4)
Zr1A C23A C24A C25A -76.0(4)
C23A C24A C25A C26A 0.4(6)
C24A C25A C26A C27A -2.6(6)
C24A C25A C26A C33A 175.4(4)
C25A C26A C27A C28A 0.5(6)
C33A C26A C27A C28A -177.4(4)
C26A C27A C28A C23A 3.6(5)
C26A C27A C28A C16A 178.3(4)
C26A C27A C28A Zr1A 99.2(4)
C24A C23A C28A C27A -5.8(5)
C22A C23A C28A C27A 176.3(3)
Zr1A C23A C28A C27A 112.1(3)
C24A C23A C28A C16A 178.4(3)
C22A C23A C28A C16A 0.4(4)
Zr1A C23A C28A C16A -63.7(2)
C24A C23A C28A Zr1A -117.9(3)
C22A C23A C28A Zr1A 64.1(3)
C17A C16A C28A C27A -177.1(4)
Si1A C16A C28A C27A -7.6(6)
Zr1A C16A C28A C27A -100.4(4)
C17A C16A C28A C23A -1.9(4)
Si1A C16A C28A C23A 167.5(3)
Zr1A C16A C28A C23A 74.7(3)
C17A C16A C28A Zr1A -76.6(2)
Si1A C16A C28A Zr1A 92.8(3)
C18A C19A C29A C30A 12.0(7)
C20A C19A C29A C30A -172.2(5)
C18A C19A C29A C32A 135.6(5)
C20A C19A C29A C32A -48.6(7)
C18A C19A C29A C31A -107.4(6)
C20A C19A C29A C31A 68.4(6)
C27A C26A C33A C34A 115.1(5)
C25A C26A C33A C34A -62.7(5)
C27A C26A C33A C35A -5.2(6)
C25A C26A C33A C35A 176.9(4)
C27A C26A C33A C36A -125.4(4)
C25A C26A C33A C36A 56.8(5)
Si1A C38A C39A C40A 177.2(4)
C28A C16A Si1A C38A 48.7(4)
C17A C16A Si1A C38A -144.4(3)
Zr1A C16A Si1A C38A 130.53(19)
C28A C16A Si1A C37A 162.4(3)
C17A C16A Si1A C37A -30.7(4)
Zr1A C16A Si1A C37A -115.7(2)
C28A C16A Si1A C1A -79.0(3)
C17A C16A Si1A C1A 87.9(4)
Zr1A C16A Si1A C1A 2.80(18)
C28A C16A Si1A Zr1A -81.8(3)
C17A C16A Si1A Zr1A 85.1(3)
C39A C38A Si1A C16A 170.2(4)
C39A C38A Si1A C37A 48.9(4)
C39A C38A Si1A C1A -79.2(4)
C39A C38A Si1A Zr1A -142.3(3)

loop_
_platon_squeeze_void_nr
_platon_squeeze_void_average_x
_platon_squeeze_void_average_y
_platon_squeeze_void_average_z
_platon_squeeze_void_volume
_platon_squeeze_void_count_electrons
_platon_squeeze_void_content
1 -0.500 0.500 0.000 902 176 ' '
